data_4334772
loop_
_publ_author_name
'Kazuhiro Uemura'
'Masahiro Ebihara'

_publ_section_title
;
 Paramagnetic One-Dimensional Chains Comprised of Trinuclear Pt-Cu-Pt and
 Paddlewheel Dirhodium Complexes with Metal-Metal Bonds
;
_journal_name_full 'Inorganic Chemistry'
_journal_page_first 5535
_journal_page_last 5550
_journal_paper_doi 10.1021/ic400470g
_journal_volume 52
_journal_year 2013
_chemical_formula_sum 'C28 H64 N8 O14 Pt2 Rh2'
_chemical_formula_weight 1332.87
_chemical_name_systematic
; 
 ? 
;
_space_group_IT_number 14
_symmetry_cell_setting monoclinic
_symmetry_space_group_name_Hall '-P 2ybc'
_symmetry_space_group_name_H-M 'P 1 21/c 1'
_atom_sites_solution_hydrogens geom
_atom_sites_solution_primary direct
_atom_sites_solution_secondary difmap
_audit_creation_method SHELXL-97
_cell_angle_alpha 90.00
_cell_angle_beta 108.771(2)
_cell_angle_gamma 90.00
_cell_formula_units_Z 2
_cell_length_a 11.440(2)
_cell_length_b 14.006(3)
_cell_length_c 15.151(3)
_cell_measurement_reflns_used 4675
_cell_measurement_temperature 293(2)
_cell_measurement_theta_max 30.8190
_cell_measurement_theta_min 1.9576
_cell_volume 2298.5(8)
_computing_cell_refinement CRYSTALCLEAR
_computing_data_collection CRYSTALCLEAR
_computing_data_reduction CRYSTALCLEAR
_computing_molecular_graphics 'Yadokari-XG 2009 (Wakita, Nemoto et al., 2009)'
_computing_publication_material 'Yadokari-XG 2009 (Wakita, Nemoto et al., 2009)'
_computing_structure_refinement 'SHELXL-97 (Sheldrick, 1997)'
_computing_structure_solution 'SHELXS-97 (Sheldrick, 1990)'
_diffrn_ambient_temperature 293(2)
_diffrn_detector_area_resol_mean 14.6199
_diffrn_measured_fraction_theta_full 0.996
_diffrn_measured_fraction_theta_max 0.996
_diffrn_measurement_device_type 'Rigaku/MSC Mercury CCD'
_diffrn_measurement_method dtprofit.ref
_diffrn_radiation_monochromator 'Graphite Monochromator'
_diffrn_radiation_source 'Rotating Anode'
_diffrn_radiation_type MoK\a
_diffrn_radiation_wavelength 0.71070
_diffrn_reflns_av_R_equivalents 0.0347
_diffrn_reflns_av_sigmaI/netI 0.0427
_diffrn_reflns_limit_h_max 9
_diffrn_reflns_limit_h_min -14
_diffrn_reflns_limit_k_max 17
_diffrn_reflns_limit_k_min -18
_diffrn_reflns_limit_l_max 19
_diffrn_reflns_limit_l_min -15
_diffrn_reflns_number 18075
_diffrn_reflns_theta_full 27.47
_diffrn_reflns_theta_max 27.47
_diffrn_reflns_theta_min 3.06
_exptl_absorpt_coefficient_mu 6.835
_exptl_absorpt_correction_T_max 0.3895
_exptl_absorpt_correction_T_min 0.3278
_exptl_absorpt_correction_type multi-scan
_exptl_absorpt_process_details 'REQAB (Rigaku, 1998)'
_exptl_crystal_colour brown
_exptl_crystal_density_diffrn 1.926
_exptl_crystal_description block
_exptl_crystal_F_000 1292
_exptl_crystal_size_max 0.21
_exptl_crystal_size_mid 0.20
_exptl_crystal_size_min 0.17
_refine_diff_density_max 2.146
_refine_diff_density_min -1.230
_refine_diff_density_rms 0.141
_refine_ls_extinction_method none
_refine_ls_goodness_of_fit_ref 1.083
_refine_ls_hydrogen_treatment constr
_refine_ls_matrix_type full
_refine_ls_number_parameters 249
_refine_ls_number_reflns 5243
_refine_ls_number_restraints 0
_refine_ls_restrained_S_all 1.083
_refine_ls_R_factor_all 0.0715
_refine_ls_R_factor_gt 0.0461
_refine_ls_shift/su_max 0.001
_refine_ls_shift/su_mean 0.000
_refine_ls_structure_factor_coef Fsqd
_refine_ls_weighting_details 'calc w=1/[\s^2^(Fo^2^)+(0.0445P)^2^+7.4161P] where P=(Fo^2^+2Fc^2^)/3'
_refine_ls_weighting_scheme calc
_refine_ls_wR_factor_gt 0.1039
_refine_ls_wR_factor_ref 0.1194
_reflns_number_gt 3474
_reflns_number_total 5243
_reflns_threshold_expression >2sigma(I)
_cod_data_source_file ic400470g_si_002_1.cif
_cod_data_source_block 2
_cod_original_sg_symbol_H-M 'P 21/c'
_cod_database_code 4334772

loop_
_symmetry_equiv_pos_as_xyz
'x, y, z'
'-x, y+1/2, -z+1/2'
'-x, -y, -z'
'x, -y-1/2, z-1/2'

loop_
_atom_site_label
_atom_site_type_symbol
_atom_site_fract_x
_atom_site_fract_y
_atom_site_fract_z
_atom_site_U_iso_or_equiv
_atom_site_adp_type
_atom_site_occupancy
_atom_site_symmetry_multiplicity
_atom_site_calc_flag
_atom_site_refinement_flags
Rh1 Rh 0.40104(4) 0.50117(4) 0.51122(4) 0.03611(15) Uani 1 1 d .
Pt1 Pt 0.16156(2) 0.50064(2) 0.526188(19) 0.03873(11) Uani 1 1 d .
N4 N 0.2358(6) 0.4798(4) 0.6639(5) 0.0485(16) Uani 1 1 d .
H20 H 0.2890 0.5221 0.6926 0.058 Uiso 1 1 calc R
N2 N 0.0845(6) 0.5198(5) 0.3850(5) 0.0531(17) Uani 1 1 d .
H24 H 0.0194 0.4815 0.3634 0.080 Uiso 1 1 calc R
H25 H 0.1400 0.5058 0.3572 0.080 Uiso 1 1 calc R
H26 H 0.0607 0.5802 0.3733 0.080 Uiso 1 1 calc R
N1 N 0.1573(5) 0.3549(5) 0.5053(5) 0.0531(17) Uani 1 1 d .
H21 H 0.1460 0.3255 0.5540 0.080 Uiso 1 1 calc R
H22 H 0.2284 0.3360 0.4990 0.080 Uiso 1 1 calc R
H23 H 0.0956 0.3403 0.4539 0.080 Uiso 1 1 calc R
O4 O 0.3778(4) 0.6358(3) 0.4584(4) 0.0498(13) Uani 1 1 d .
O5 O 0.5139(4) 0.4458(4) 0.3583(4) 0.0510(13) Uani 1 1 d .
O6 O 0.5650(4) 0.6350(4) 0.4389(4) 0.0515(13) Uani 1 1 d .
O3 O 0.3282(4) 0.4494(4) 0.3792(4) 0.0481(12) Uani 1 1 d .
N3 N 0.1747(5) 0.6429(5) 0.5466(5) 0.0504(16) Uani 1 1 d .
H10 H 0.2121 0.6730 0.5140 0.061 Uiso 1 1 calc R
C11 C 0.3983(7) 0.4342(5) 0.3308(5) 0.0452(17) Uani 1 1 d .
C13 C 0.4645(7) 0.6744(5) 0.4350(6) 0.0487(18) Uani 1 1 d .
C14 C 0.4470(8) 0.7746(6) 0.4015(7) 0.073(3) Uani 1 1 d .
H30 H 0.5223 0.8095 0.4281 0.110 Uiso 1 1 calc R
H31 H 0.3824 0.8036 0.4199 0.110 Uiso 1 1 calc R
H32 H 0.4248 0.7754 0.3348 0.110 Uiso 1 1 calc R
C6 C 0.2165(6) 0.4131(5) 0.7166(5) 0.0471(18) Uani 1 1 d .
C12 C 0.3388(7) 0.3983(7) 0.2334(6) 0.065(2) Uani 1 1 d .
H27 H 0.3770 0.3393 0.2253 0.097 Uiso 1 1 calc R
H28 H 0.3490 0.4447 0.1898 0.097 Uiso 1 1 calc R
H29 H 0.2525 0.3878 0.2228 0.097 Uiso 1 1 calc R
C7 C 0.2828(8) 0.4172(6) 0.8220(6) 0.058(2) Uani 1 1 d .
C2 C 0.1649(8) 0.8051(6) 0.6063(6) 0.061(2) Uani 1 1 d .
C8 C 0.2080(17) 0.4920(9) 0.8590(10) 0.130(6) Uani 1 1 d .
H11 H 0.1220 0.4754 0.8373 0.196 Uiso 1 1 calc R
H12 H 0.2189 0.5543 0.8365 0.196 Uiso 1 1 calc R
H13 H 0.2373 0.4920 0.9259 0.196 Uiso 1 1 calc R
C9 C 0.4102(11) 0.4583(11) 0.8459(8) 0.123(5) Uani 1 1 d .
H14 H 0.4423 0.4699 0.9118 0.184 Uiso 1 1 calc R
H15 H 0.4069 0.5173 0.8130 0.184 Uiso 1 1 calc R
H16 H 0.4629 0.4141 0.8283 0.184 Uiso 1 1 calc R
O1 O 0.0697(5) 0.6643(4) 0.6474(4) 0.0620(15) Uani 1 1 d .
O2 O 0.1386(6) 0.3483(5) 0.6854(4) 0.083(2) Uani 1 1 d .
C1 C 0.1355(6) 0.6959(5) 0.6009(6) 0.0459(17) Uani 1 1 d .
C10 C 0.2714(13) 0.3270(8) 0.8699(8) 0.130(5) Uani 1 1 d .
H17 H 0.3288 0.2809 0.8611 0.195 Uiso 1 1 calc R
H18 H 0.1889 0.3028 0.8443 0.195 Uiso 1 1 calc R
H19 H 0.2892 0.3390 0.9353 0.195 Uiso 1 1 calc R
C5 C 0.1769(19) 0.8401(10) 0.7027(10) 0.193(9) Uani 1 1 d .
H7 H 0.2616 0.8357 0.7415 0.289 Uiso 1 1 calc R
H8 H 0.1265 0.8016 0.7286 0.289 Uiso 1 1 calc R
H9 H 0.1503 0.9054 0.6995 0.289 Uiso 1 1 calc R
C3 C 0.0542(14) 0.8559(8) 0.5434(13) 0.158(7) Uani 1 1 d .
H1 H 0.0717 0.9229 0.5429 0.236 Uiso 1 1 calc R
H2 H -0.0147 0.8465 0.5656 0.236 Uiso 1 1 calc R
H3 H 0.0345 0.8308 0.4814 0.236 Uiso 1 1 calc R
C4 C 0.2704(14) 0.8294(9) 0.5775(16) 0.214(11) Uani 1 1 d .
H4 H 0.3426 0.7981 0.6175 0.320 Uiso 1 1 calc R
H5 H 0.2827 0.8973 0.5816 0.320 Uiso 1 1 calc R
H6 H 0.2556 0.8091 0.5143 0.320 Uiso 1 1 calc R
O7 O -0.0258(11) 0.6763(9) 0.7919(9) 0.178(5) Uiso 1 1 d .

loop_
_atom_site_aniso_label
_atom_site_aniso_U_11
_atom_site_aniso_U_22
_atom_site_aniso_U_33
_atom_site_aniso_U_23
_atom_site_aniso_U_13
_atom_site_aniso_U_12
Rh1 0.0308(3) 0.0384(3) 0.0462(3) 0.0035(3) 0.0223(2) 0.0015(2)
Pt1 0.03321(16) 0.04350(18) 0.04623(19) 0.00061(13) 0.02218(12) 0.00056(12)
N4 0.050(4) 0.052(4) 0.047(4) 0.003(3) 0.021(3) -0.002(3)
N2 0.042(3) 0.073(5) 0.048(4) 0.002(3) 0.019(3) 0.009(3)
N1 0.042(3) 0.051(4) 0.073(5) -0.013(3) 0.027(3) -0.005(3)
O4 0.047(3) 0.048(3) 0.064(4) 0.014(3) 0.031(3) 0.009(2)
O5 0.039(3) 0.072(4) 0.048(3) -0.007(3) 0.023(2) -0.002(3)
O6 0.043(3) 0.046(3) 0.072(4) 0.011(3) 0.029(3) 0.002(2)
O3 0.037(3) 0.060(3) 0.053(3) -0.006(3) 0.023(2) 0.001(2)
N3 0.050(4) 0.047(4) 0.066(5) 0.003(3) 0.034(3) 0.002(3)
C11 0.050(4) 0.044(4) 0.046(4) 0.001(3) 0.021(3) 0.007(3)
C13 0.051(4) 0.043(4) 0.058(5) 0.002(4) 0.027(4) -0.002(3)
C14 0.071(6) 0.055(5) 0.100(8) 0.025(5) 0.034(5) 0.010(4)
C6 0.038(4) 0.050(4) 0.054(5) 0.013(4) 0.016(3) 0.002(3)
C12 0.057(5) 0.078(6) 0.069(6) -0.015(5) 0.033(4) -0.007(4)
C7 0.064(5) 0.056(5) 0.049(5) 0.007(4) 0.013(4) -0.008(4)
C2 0.066(5) 0.053(5) 0.065(6) -0.009(4) 0.024(4) -0.006(4)
C8 0.164(15) 0.157(14) 0.083(10) -0.038(8) 0.058(10) 0.017(10)
C9 0.091(9) 0.184(13) 0.071(8) 0.019(9) -0.005(6) -0.037(9)
O1 0.066(4) 0.064(4) 0.071(4) -0.014(3) 0.043(3) -0.008(3)
O2 0.089(5) 0.092(5) 0.062(4) 0.016(4) 0.017(3) -0.041(4)
C1 0.039(4) 0.045(4) 0.055(5) -0.001(4) 0.018(3) -0.002(3)
C10 0.199(14) 0.093(9) 0.065(8) 0.021(7) -0.003(8) -0.040(9)
C5 0.37(3) 0.098(11) 0.095(11) -0.049(9) 0.055(14) -0.093(14)
C3 0.141(12) 0.061(8) 0.233(18) 0.028(10) 0.007(12) 0.017(8)
C4 0.180(15) 0.066(8) 0.48(4) -0.073(14) 0.23(2) -0.059(9)

loop_
_atom_type_symbol
_atom_type_description
_atom_type_scat_dispersion_real
_atom_type_scat_dispersion_imag
_atom_type_scat_source
Pt Pt -1.7033 8.3905 'International Tables Vol C Tables 4.2.6.8 and 6.1.1.4'
Rh Rh -1.1178 0.9187 'International Tables Vol C Tables 4.2.6.8 and 6.1.1.4'
N N 0.0061 0.0033 'International Tables Vol C Tables 4.2.6.8 and 6.1.1.4'
O O 0.0106 0.0060 'International Tables Vol C Tables 4.2.6.8 and 6.1.1.4'
C C 0.0033 0.0016 'International Tables Vol C Tables 4.2.6.8 and 6.1.1.4'
H H 0.0000 0.0000 'International Tables Vol C Tables 4.2.6.8 and 6.1.1.4'

loop_
_geom_angle_atom_site_label_1
_geom_angle_atom_site_label_2
_geom_angle_atom_site_label_3
_geom_angle
_geom_angle_site_symmetry_1
_geom_angle_site_symmetry_3
O4 Rh1 O3 89.1(2) . .
O4 Rh1 O5 90.3(2) . 3_666
O3 Rh1 O5 175.78(19) . 3_666
O4 Rh1 O6 175.9(2) . 3_666
O3 Rh1 O6 90.0(2) . 3_666
O5 Rh1 O6 90.4(2) 3_666 3_666
O4 Rh1 Rh1 88.09(13) . 3_666
O3 Rh1 Rh1 87.84(13) . 3_666
O5 Rh1 Rh1 87.97(13) 3_666 3_666
O6 Rh1 Rh1 87.92(14) 3_666 3_666
O4 Rh1 Pt1 91.53(13) . .
O3 Rh1 Pt1 88.69(13) . .
O5 Rh1 Pt1 95.50(13) 3_666 .
O6 Rh1 Pt1 92.40(13) 3_666 .
Rh1 Rh1 Pt1 176.51(4) 3_666 .
N4 Pt1 N3 89.9(3) . .
N4 Pt1 N2 179.1(3) . .
N3 Pt1 N2 90.9(3) . .
N4 Pt1 N1 89.8(3) . .
N3 Pt1 N1 177.1(2) . .
N2 Pt1 N1 89.3(3) . .
N4 Pt1 Rh1 89.25(19) . .
N3 Pt1 Rh1 89.05(16) . .
N2 Pt1 Rh1 91.06(18) . .
N1 Pt1 Rh1 88.05(16) . .
C6 N4 Pt1 130.4(6) . .
C6 N4 H20 114.8 . .
Pt1 N4 H20 114.8 . .
Pt1 N2 H24 109.5 . .
Pt1 N2 H25 109.5 . .
H24 N2 H25 109.5 . .
Pt1 N2 H26 109.5 . .
H24 N2 H26 109.5 . .
H25 N2 H26 109.5 . .
Pt1 N1 H21 109.5 . .
Pt1 N1 H22 109.5 . .
H21 N1 H22 109.5 . .
Pt1 N1 H23 109.5 . .
H21 N1 H23 109.5 . .
H22 N1 H23 109.5 . .
C13 O4 Rh1 119.2(5) . .
C11 O5 Rh1 119.3(5) . 3_666
C13 O6 Rh1 119.3(5) . 3_666
C11 O3 Rh1 119.6(5) . .
C1 N3 Pt1 129.9(5) . .
C1 N3 H10 115.0 . .
Pt1 N3 H10 115.0 . .
O5 C11 O3 125.3(7) . .
O5 C11 C12 117.7(6) . .
O3 C11 C12 117.1(7) . .
O6 C13 O4 125.5(7) . .
O6 C13 C14 116.9(7) . .
O4 C13 C14 117.6(7) . .
C13 C14 H30 109.5 . .
C13 C14 H31 109.5 . .
H30 C14 H31 109.5 . .
C13 C14 H32 109.5 . .
H30 C14 H32 109.5 . .
H31 C14 H32 109.5 . .
O2 C6 N4 122.2(8) . .
O2 C6 C7 118.3(7) . .
N4 C6 C7 119.3(7) . .
C11 C12 H27 109.5 . .
C11 C12 H28 109.5 . .
H27 C12 H28 109.5 . .
C11 C12 H29 109.5 . .
H27 C12 H29 109.5 . .
H28 C12 H29 109.5 . .
C10 C7 C9 116.2(10) . .
C10 C7 C6 112.7(8) . .
C9 C7 C6 112.5(8) . .
C10 C7 C8 104.5(10) . .
C9 C7 C8 104.9(10) . .
C6 C7 C8 104.7(8) . .
C4 C2 C3 108.2(13) . .
C4 C2 C5 113.0(12) . .
C3 C2 C5 104.9(11) . .
C4 C2 C1 113.6(8) . .
C3 C2 C1 108.0(8) . .
C5 C2 C1 108.7(9) . .
C7 C8 H11 109.5 . .
C7 C8 H12 109.5 . .
H11 C8 H12 109.5 . .
C7 C8 H13 109.5 . .
H11 C8 H13 109.5 . .
H12 C8 H13 109.5 . .
C7 C9 H14 109.5 . .
C7 C9 H15 109.5 . .
H14 C9 H15 109.5 . .
C7 C9 H16 109.5 . .
H14 C9 H16 109.5 . .
H15 C9 H16 109.5 . .
O1 C1 N3 123.0(7) . .
O1 C1 C2 118.0(7) . .
N3 C1 C2 118.9(7) . .
C7 C10 H17 109.5 . .
C7 C10 H18 109.5 . .
H17 C10 H18 109.5 . .
C7 C10 H19 109.5 . .
H17 C10 H19 109.5 . .
H18 C10 H19 109.5 . .
C2 C5 H7 109.5 . .
C2 C5 H8 109.5 . .
H7 C5 H8 109.5 . .
C2 C5 H9 109.5 . .
H7 C5 H9 109.5 . .
H8 C5 H9 109.5 . .
C2 C3 H1 109.5 . .
C2 C3 H2 109.5 . .
H1 C3 H2 109.5 . .
C2 C3 H3 109.5 . .
H1 C3 H3 109.5 . .
H2 C3 H3 109.5 . .
C2 C4 H4 109.5 . .
C2 C4 H5 109.5 . .
H4 C4 H5 109.5 . .
C2 C4 H6 109.5 . .
H4 C4 H6 109.5 . .
H5 C4 H6 109.5 . .

loop_
_geom_bond_atom_site_label_1
_geom_bond_atom_site_label_2
_geom_bond_distance
_geom_bond_site_symmetry_2
Rh1 O4 2.032(5) .
Rh1 O3 2.037(5) .
Rh1 O5 2.041(5) 3_666
Rh1 O6 2.042(5) 3_666
Rh1 Rh1 2.3956(10) 3_666
Rh1 Pt1 2.8208(8) .
Pt1 N4 2.005(7) .
Pt1 N3 2.015(6) .
Pt1 N2 2.051(7) .
Pt1 N1 2.064(6) .
N4 C6 1.294(9) .
N4 H20 0.8600 .
N2 H24 0.8900 .
N2 H25 0.8900 .
N2 H26 0.8900 .
N1 H21 0.8900 .
N1 H22 0.8900 .
N1 H23 0.8900 .
O4 C13 1.277(8) .
O5 C11 1.262(8) .
O5 Rh1 2.041(5) 3_666
O6 C13 1.259(8) .
O6 Rh1 2.042(5) 3_666
O3 C11 1.268(8) .
N3 C1 1.291(9) .
N3 H10 0.8600 .
C11 C12 1.499(11) .
C13 C14 1.483(10) .
C14 H30 0.9600 .
C14 H31 0.9600 .
C14 H32 0.9600 .
C6 O2 1.252(9) .
C6 C7 1.533(11) .
C12 H27 0.9600 .
C12 H28 0.9600 .
C12 H29 0.9600 .
C7 C10 1.483(12) .
C7 C9 1.499(14) .
C7 C8 1.566(14) .
C2 C4 1.450(14) .
C2 C3 1.497(15) .
C2 C5 1.504(15) .
C2 C1 1.562(11) .
C8 H11 0.9600 .
C8 H12 0.9600 .
C8 H13 0.9600 .
C9 H14 0.9600 .
C9 H15 0.9600 .
C9 H16 0.9600 .
O1 C1 1.265(9) .
C10 H17 0.9600 .
C10 H18 0.9600 .
C10 H19 0.9600 .
C5 H7 0.9600 .
C5 H8 0.9600 .
C5 H9 0.9600 .
C3 H1 0.9600 .
C3 H2 0.9600 .
C3 H3 0.9600 .
C4 H4 0.9600 .
C4 H5 0.9600 .
C4 H6 0.9600 .
